data_1502707
loop_
_publ_author_name
'Rodionova, T.'
'Komarov, V.'
'Villevald, G.'
'Aladko, L.'
'Karpova, T.'
'Manakov, A.'

_publ_section_title
;
 Calorimetric and structural studies of tetrabutylammonium chloride ionic
 clathrate hydrates.
;
_journal_issue 36
_journal_name_full 'The journal of physical chemistry. B'
_journal_page_first 11838
_journal_page_last 11846
_journal_paper_doi 10.1021/jp103939q
_journal_volume 114
_journal_year 2010
_chemical_formula_moiety '(C16 H36 N 1+), (Cl-),  32(H2 O)'
_chemical_formula_sum 'C16 H100 Cl N O32'
_chemical_formula_weight 845.4
_chemical_melting_point 287.9
_chemical_name_common
;
 tetrabutylammonium chloride TS I clathrate hydrate 
;
_chemical_name_systematic
; 
 tetrabutylammonium chloride clathrate hydrate  
;
_space_group_IT_number 84
_symmetry_cell_setting tetragonal
_symmetry_space_group_name_Hall '-P 4c'
_symmetry_space_group_name_H-M 'P 42/m'
_atom_sites_solution_hydrogens geom
_atom_sites_solution_primary direct
_atom_sites_solution_secondary difmap
_audit_creation_method SHELXL-97
_cell_angle_alpha 90.00
_cell_angle_beta 90.00
_cell_angle_gamma 90.00
_cell_formula_units_Z 4
_cell_length_a 23.5711(6)
_cell_length_b 23.5711(6)
_cell_length_c 12.4361(6)
_cell_measurement_reflns_used 51380
_cell_measurement_temperature 150(2)
_cell_measurement_theta_max 29.13
_cell_measurement_theta_min 1.22
_cell_volume 6909.5(4)
_computing_cell_refinement 'HKL Scalepack (Otwinowski & Minor 1997)'
_computing_data_collection 'Collect (Nonius BV, 1997-2000)'
_computing_data_reduction 'Denzo and Scalepack(Otwinowski&Minor, 1997)'
_computing_molecular_graphics 'local program'
_computing_publication_material 'local program'
_computing_structure_refinement 'SHELXL-97 (Sheldrick, 1997)'
_computing_structure_solution 'SHELXS-97 (Sheldrick, 1990)'
_diffrn_ambient_temperature 150(2)
_diffrn_detector_area_resol_mean 25
_diffrn_measured_fraction_theta_full 0.999
_diffrn_measured_fraction_theta_max 0.999
_diffrn_measurement_device_type 'CCD area detector'
_diffrn_measurement_method 'phi and omega scans'
_diffrn_radiation_monochromator graphite
_diffrn_radiation_source 'sealed tube'
_diffrn_radiation_type MoK\a
_diffrn_radiation_wavelength 0.71073
_diffrn_reflns_av_R_equivalents 0.0252
_diffrn_reflns_av_sigmaI/netI 0.0173
_diffrn_reflns_limit_h_max 26
_diffrn_reflns_limit_h_min -26
_diffrn_reflns_limit_k_max 18
_diffrn_reflns_limit_k_min -26
_diffrn_reflns_limit_l_max 13
_diffrn_reflns_limit_l_min -14
_diffrn_reflns_number 34994
_diffrn_reflns_theta_full 23.82
_diffrn_reflns_theta_max 23.82
_diffrn_reflns_theta_min 2.04
_diffrn_standards_number 0
_exptl_absorpt_coefficient_mu 0.134
_exptl_absorpt_correction_type none
_exptl_crystal_colour colourless
_exptl_crystal_density_diffrn 0.943
_exptl_crystal_density_method 'not measured'
_exptl_crystal_description 'tetragonal prism'
_exptl_crystal_F_000 2185
_exptl_crystal_size_max 0.40
_exptl_crystal_size_mid 0.40
_exptl_crystal_size_min 0.40
_refine_diff_density_max 0.975
_refine_diff_density_min -0.539
_refine_diff_density_rms 0.082
_refine_ls_extinction_method none
_refine_ls_goodness_of_fit_ref 1.061
_refine_ls_hydrogen_treatment constr
_refine_ls_matrix_type full
_refine_ls_number_parameters 210
_refine_ls_number_reflns 5593
_refine_ls_number_restraints 48
_refine_ls_restrained_S_all 1.056
_refine_ls_R_factor_all 0.1167
_refine_ls_R_factor_gt 0.1024
_refine_ls_shift/su_max 0.000
_refine_ls_shift/su_mean 0.000
_refine_ls_structure_factor_coef Fsqd
_refine_ls_weighting_details 'calc w=1/[\s^2^(Fo^2^)+(0.1383P)^2^+19.2421P] where P=(Fo^2^+2Fc^2^)/3'
_refine_ls_weighting_scheme calc
_refine_ls_wR_factor_gt 0.2853
_refine_ls_wR_factor_ref 0.2982
_reflns_number_gt 4612
_reflns_number_total 5593
_reflns_threshold_expression >2sigma(I)
_cod_data_source_file jp103939q_si_001.cif
_cod_data_source_block s1
_cod_depositor_comments
;
The following automatic conversions were performed:

'_symmetry_cell_setting' value 'Tetragonal' changed to 'tetragonal'
according to /home/saulius/struct/CIF-dictionaries/cif_core.dic
dictionary named 'cif_core.dic' version 2.4.2 from 2011-04-26.

Automatic conversion script
Id: cif_fix_values 1715 2011-07-08 13:25:40Z adriana 
;
_cod_database_code 1502707

loop_
_symmetry_equiv_pos_as_xyz
'x, y, z'
'-x, -y, z'
'-y, x, z+1/2'
'y, -x, z+1/2'
'-x, -y, -z'
'x, y, -z'
'y, -x, -z-1/2'
'-y, x, -z-1/2'

loop_
_atom_site_label
_atom_site_type_symbol
_atom_site_fract_x
_atom_site_fract_y
_atom_site_fract_z
_atom_site_U_iso_or_equiv
_atom_site_adp_type
_atom_site_occupancy
_atom_site_symmetry_multiplicity
_atom_site_calc_flag
_atom_site_refinement_flags
_atom_site_disorder_assembly
_atom_site_disorder_group
N1 N -0.20815(19) 0.44491(19) -0.0062(17) 0.0320(15) Uiso 0.50 1 d PD A -1
C111 C -0.2630(3) 0.4678(3) -0.0532(7) 0.0383(18) Uiso 0.50 1 d PD A -1
H11A H -0.2535 0.4895 -0.1189 0.046 Uiso 0.50 1 calc PR A -1
H11B H -0.2866 0.4351 -0.0756 0.046 Uiso 0.50 1 calc PR A -1
C112 C -0.2982(3) 0.5051(3) 0.0183(8) 0.043(2) Uiso 0.50 1 d PD A -1
H12A H -0.2771 0.5402 0.0355 0.052 Uiso 0.50 1 calc PR A -1
H12B H -0.3067 0.4851 0.0864 0.052 Uiso 0.50 1 calc PR A -1
C113 C -0.3533(4) 0.5198(4) -0.0394(7) 0.048(2) Uiso 0.50 1 d PD A -1
H13A H -0.3751 0.4847 -0.0529 0.057 Uiso 0.50 1 calc PR A -1
H13B H -0.3445 0.5374 -0.1097 0.057 Uiso 0.50 1 calc PR A -1
C114 C -0.3894(4) 0.5612(4) 0.0285(8) 0.066(3) Uiso 0.50 1 d PD A -1
H14A H -0.4244 0.5704 -0.0104 0.098 Uiso 0.50 1 calc PR A -1
H14B H -0.3678 0.5960 0.0416 0.098 Uiso 0.50 1 calc PR A -1
H14C H -0.3989 0.5434 0.0974 0.098 Uiso 0.50 1 calc PR A -1
C121 C -0.1713(3) 0.4920(3) 0.0397(6) 0.0345(18) Uiso 0.50 1 d PD A -1
H21A H -0.1906 0.5076 0.1039 0.041 Uiso 0.50 1 calc PR A -1
H21B H -0.1352 0.4749 0.0644 0.041 Uiso 0.50 1 calc PR A -1
C122 C -0.1572(3) 0.5405(3) -0.0336(6) 0.043(2) Uiso 0.50 1 d PD A -1
H22A H -0.1927 0.5579 -0.0607 0.051 Uiso 0.50 1 calc PR A -1
H22B H -0.1354 0.5263 -0.0961 0.051 Uiso 0.50 1 calc PR A -1
C123 C -0.1224(4) 0.5851(3) 0.0257(7) 0.049(2) Uiso 0.50 1 d PD A -1
H23A H -0.1438 0.5980 0.0897 0.058 Uiso 0.50 1 calc PR A -1
H23B H -0.0866 0.5677 0.0511 0.058 Uiso 0.50 1 calc PR A -1
C124 C -0.1086(5) 0.6361(5) -0.0443(9) 0.066(3) Uiso 0.50 1 d PD A -1
H24A H -0.0874 0.6640 -0.0019 0.099 Uiso 1 2 calc SR A -1
H24B H -0.1439 0.6532 -0.0705 0.099 Uiso 0.50 1 calc PR A -1
H24C H -0.0855 0.6239 -0.1056 0.099 Uiso 0.50 1 calc PR A -1
C131 C -0.1750(3) 0.4151(3) -0.0927(6) 0.0319(17) Uiso 0.50 1 d PD A -1
H31A H -0.1383 0.4030 -0.0618 0.038 Uiso 0.50 1 calc PR A -1
H31B H -0.1667 0.4428 -0.1503 0.038 Uiso 0.50 1 calc PR A -1
C132 C -0.2028(4) 0.3637(4) -0.1436(7) 0.0408(15) Uiso 0.50 1 d PD A -1
H32A H -0.2108 0.3350 -0.0874 0.049 Uiso 0.50 1 calc PR A -1
H32B H -0.2394 0.3750 -0.1764 0.049 Uiso 0.50 1 calc PR A -1
C133 C -0.1656(4) 0.3381(4) -0.2277(8) 0.0465(16) Uiso 0.50 1 d PD A -1
H33A H -0.1293 0.3261 -0.1947 0.056 Uiso 0.50 1 calc PR A -1
H33B H -0.1570 0.3669 -0.2834 0.056 Uiso 0.50 1 calc PR A -1
C134 C -0.1945(5) 0.2866(5) -0.2804(10) 0.061(2) Uiso 0.50 1 d PD A -1
H34A H -0.1690 0.2701 -0.3342 0.092 Uiso 0.50 1 calc PR A -1
H34B H -0.2297 0.2987 -0.3152 0.092 Uiso 0.50 1 calc PR A -1
H34C H -0.2031 0.2582 -0.2253 0.092 Uiso 0.50 1 calc PR A -1
C141 C -0.2241(3) 0.4046(3) 0.0867(7) 0.0354(18) Uiso 0.50 1 d PD A -1
H41A H -0.2419 0.4273 0.1445 0.043 Uiso 0.50 1 calc PR A -1
H41B H -0.2529 0.3775 0.0601 0.043 Uiso 0.50 1 calc PR A -1
C142 C -0.1755(4) 0.3709(4) 0.1353(7) 0.0408(15) Uiso 0.50 1 d PD A -1
H42A H -0.1467 0.3968 0.1662 0.049 Uiso 0.50 1 calc PR A -1
H42B H -0.1570 0.3472 0.0797 0.049 Uiso 0.50 1 calc PR A -1
C143 C -0.2016(4) 0.3332(4) 0.2242(8) 0.0465(16) Uiso 0.50 1 d PD A -1
H43A H -0.2191 0.3579 0.2794 0.056 Uiso 0.50 1 calc PR A -1
H43B H -0.2321 0.3098 0.1922 0.056 Uiso 0.50 1 calc PR A -1
C144 C -0.1602(5) 0.2953(5) 0.2769(9) 0.061(2) Uiso 0.50 1 d PD A -1
H44A H -0.1793 0.2732 0.3329 0.092 Uiso 0.50 1 calc PR A -1
H44B H -0.1299 0.3181 0.3094 0.092 Uiso 0.50 1 calc PR A -1
H44C H -0.1438 0.2695 0.2234 0.092 Uiso 0.50 1 calc PR A -1
N2 N 0.0000 0.0000 0.2500 0.035(3) Uiso 0.299(6) 4 d SPD B -2
C211 C -0.0364(6) -0.0393(6) 0.1811(13) 0.046(3) Uiso 0.299(6) 1 d PD B -2
H51A H -0.0566 -0.0659 0.2294 0.055 Uiso 0.299(6) 1 calc PR B -2
H51B H -0.0655 -0.0160 0.1442 0.055 Uiso 0.299(6) 1 calc PR B -2
C212 C -0.0051(7) -0.0739(7) 0.0966(13) 0.043(3) Uiso 0.299(6) 1 d PD B -2
H52A H 0.0172 -0.0486 0.0493 0.051 Uiso 0.299(6) 1 calc PR B -2
H52B H 0.0213 -0.1008 0.1319 0.051 Uiso 0.299(6) 1 calc PR B -2
C213 C -0.0487(9) -0.1062(9) 0.0311(15) 0.070(4) Uiso 0.299(6) 1 d PD B -2
H53A H -0.0766 -0.0793 0.0006 0.084 Uiso 0.599(12) 2 calc SPR B -2
H53B H -0.0693 -0.1331 0.0783 0.084 Uiso 0.299(6) 1 calc PR B -2
C214 C -0.0193(10) -0.1396(9) -0.0618(18) 0.070(4) Uiso 0.299(6) 1 d PD B -2
H54A H -0.0480 -0.1604 -0.1031 0.105 Uiso 0.299(6) 1 calc PR B -2
H54B H 0.0081 -0.1664 -0.0315 0.105 Uiso 0.299(6) 1 calc PR B -2
H54C H 0.0004 -0.1129 -0.1093 0.105 Uiso 0.299(6) 1 calc PR B -2
N3 N 0.0000 0.0000 0.2500 0.035(3) Uiso 0.201(6) 4 d SPD B -3
C311 C -0.0120(10) 0.0526(9) 0.1809(19) 0.046(3) Uiso 0.201(6) 1 d PD B -3
H61A H -0.0491 0.0473 0.1448 0.055 Uiso 0.201(6) 1 calc PR B -3
H61B H -0.0156 0.0858 0.2292 0.055 Uiso 0.201(6) 1 calc PR B -3
C312 C 0.0318(12) 0.0664(9) 0.0959(19) 0.043(3) Uiso 0.201(6) 1 d PD B -3
H62A H 0.0681 0.0771 0.1305 0.051 Uiso 0.201(6) 1 calc PR B -3
H62B H 0.0386 0.0327 0.0501 0.051 Uiso 0.201(6) 1 calc PR B -3
C313 C 0.0106(13) 0.1142(13) 0.029(2) 0.070(4) Uiso 0.201(6) 1 d PD B -3
H63A H 0.0050 0.1476 0.0760 0.084 Uiso 0.201(6) 1 calc PR B -3
H63B H -0.0269 0.1036 -0.0007 0.084 Uiso 0.401(12) 2 calc SPR B -3
C314 C 0.0500(14) 0.1321(14) -0.067(3) 0.070(4) Uiso 0.201(6) 1 d PD B -3
H64A H 0.0345 0.1662 -0.1014 0.105 Uiso 0.201(6) 1 calc PR B -3
H64B H 0.0519 0.1012 -0.1194 0.105 Uiso 0.201(6) 1 calc PR B -3
H64C H 0.0881 0.1402 -0.0395 0.105 Uiso 0.201(6) 1 calc PR B -3
Cl1 Cl 0.0891(13) 0.8406(13) 0.251(3) 0.039(12) Uiso 0.032(4) 1 d P . 4
OC11 O 0.13484(13) 0.85974(13) 0.1873(3) 0.0474(9) Uiso 0.968(4) 1 d P . 4
OC12 O 0.04993(13) 0.81317(13) 0.3140(3) 0.0454(9) Uiso 0.968(4) 1 d P . 4
Cl2 Cl 0.85596(11) 0.22157(11) 0.0000 0.0383(13) Uiso 0.306(14) 2 d SP . 4
OC2 O 0.85596(11) 0.22157(11) 0.0000 0.0383(13) Uiso 0.694(14) 2 d SP . 4
Cl3 Cl 0.27336(16) 0.30806(16) 0.0000 0.0620(19) Uiso 0.241(16) 2 d SP . 4
OC3 O 0.27336(16) 0.30806(16) 0.0000 0.0620(19) Uiso 0.759(16) 2 d SP . 4
Cl4 Cl 0.0000 0.0000 0.2500 0.035(3) Uiso 0.02(2) 4 d SP . 4
OC4 O 0.0000 0.0000 0.2500 0.035(3) Uiso 0.48(2) 4 d SP . 4
O001 O 0.47524(16) 0.76150(16) 0.2121(3) 0.0663(10) Uiso 1 1 d . . 4
O002 O 0.5000 0.5000 0.2500 0.0404(13) Uiso 1 4 d S . 4
O003 O 0.33874(17) 0.07052(17) 0.0000 0.0416(10) Uiso 1 2 d S . 4
O004 O 0.77527(17) 0.89614(17) 0.0000 0.0395(10) Uiso 1 2 d S . 4
O005 O 0.39082(17) 0.26888(17) 0.0000 0.0404(10) Uiso 1 2 d S . 4
O006 O 0.18756(18) 0.21849(18) 0.0000 0.0434(10) Uiso 1 2 d S . 4
O007 O 0.63774(12) -0.00231(12) 0.1767(2) 0.0435(8) Uiso 1 1 d . . 4
O008 O 0.52602(12) 0.40755(12) 0.1155(2) 0.0407(7) Uiso 1 1 d . . 4
O009 O 0.55187(13) 0.67795(12) 0.1700(3) 0.0464(8) Uiso 1 1 d . . 4
O010 O 0.87252(13) 0.76613(13) 0.1933(3) 0.0469(8) Uiso 1 1 d . . 4
O011 O 0.57769(17) 0.84653(17) 0.0000 0.0411(10) Uiso 1 2 d S . 4
O012 O 0.96164(12) 0.45570(12) 0.2070(2) 0.0432(7) Uiso 1 1 d . . 4
O013 O 0.31539(13) 0.81940(13) 0.1833(3) 0.0483(8) Uiso 1 1 d . . 4
O014 O 0.63015(13) 0.63051(13) 0.3085(3) 0.0494(8) Uiso 1 1 d . . 4
O015 O 0.49444(13) 0.12820(13) 0.1703(3) 0.0469(8) Uiso 1 1 d . . 4
O016 O 0.60495(12) 0.10360(12) 0.1103(2) 0.0450(8) Uiso 1 1 d . . 4
O017 O 0.95444(18) 0.29137(18) 0.0000 0.0441(10) Uiso 1 2 d S . 4
O018 O 0.7314(2) 0.2270(2) 0.0000 0.0554(12) Uiso 1 2 d S . 4
O019 O 0.6670(2) 0.3239(2) 0.0000 0.0543(12) Uiso 1 2 d S C 4
O020 O 0.01256(13) 0.26660(13) 0.1990(3) 0.0475(8) Uiso 1 1 d . . 4
O021 O 0.26620(14) 0.36735(14) 0.1948(3) 0.0533(9) Uiso 1 1 d . . 4
O022 O 0.0395(2) 0.5873(2) 0.0000 0.0556(12) Uiso 1 2 d S . 4
O101 O 0.1006(3) 0.9710(3) 0.1319(6) 0.052(3) Uiso 0.498(13) 1 d P . 4
O102 O 0.1420(3) 0.9604(3) 0.0822(7) 0.069(3) Uiso 0.498(13) 1 d P . 4
O201 O 0.5779(7) 0.2404(7) 0.0000 0.061(5) Uiso 0.371(14) 2 d SP . 4
O202 O 0.5594(15) 0.2665(16) 0.0000 0.061(7) Uiso 0.169(13) 2 d SP . 4

loop_
_atom_type_symbol
_atom_type_description
_atom_type_scat_dispersion_real
_atom_type_scat_dispersion_imag
_atom_type_scat_source
C C 0.0033 0.0016 'International Tables Vol C Tables 4.2.6.8 and 6.1.1.4'
H H 0.0000 0.0000 'International Tables Vol C Tables 4.2.6.8 and 6.1.1.4'
N N 0.0061 0.0033 'International Tables Vol C Tables 4.2.6.8 and 6.1.1.4'
O O 0.0106 0.0060 'International Tables Vol C Tables 4.2.6.8 and 6.1.1.4'
Cl Cl 0.1484 0.1585 'International Tables Vol C Tables 4.2.6.8 and 6.1.1.4'
B B 0.0013 0.0007 'International Tables Vol C Tables 4.2.6.8 and 6.1.1.4'

loop_
_geom_angle_atom_site_label_1
_geom_angle_atom_site_label_2
_geom_angle_atom_site_label_3
_geom_angle
_geom_angle_site_symmetry_1
_geom_angle_site_symmetry_3
C131 N1 C111 109.4(13) . .
C131 N1 C121 108.3(6) . .
C111 N1 C121 111.8(5) . .
C131 N1 C141 112.0(5) . .
C111 N1 C141 107.5(6) . .
C121 N1 C141 107.9(13) . .
C112 C111 N1 116.8(9) . .
C111 C112 C113 109.0(8) . .
C112 C113 C114 110.8(7) . .
C122 C121 N1 117.1(9) . .
C121 C122 C123 110.5(6) . .
C124 C123 C122 112.5(7) . .
N1 C131 C132 116.7(6) . .
C133 C132 C131 111.2(8) . .
C132 C133 C134 110.9(9) . .
C142 C141 N1 115.9(6) . .
C141 C142 C143 106.6(8) . .
C144 C143 C142 113.7(9) . .
C212 C211 N2 116.1(11) . .
C213 C212 C211 108.2(15) . .
C212 C213 C214 110.5(19) . .
C312 C311 N3 116.1(17) . .
C313 C312 C311 109(2) . .
C312 C313 C314 116(3) . .
OC12 Cl1 OC11 170(3) . .
OC12 Cl1 O101 136.4(17) . .
OC11 Cl1 O101 53.9(10) . .
OC12 Cl1 O101 53.4(11) . 7_466
OC11 Cl1 O101 136.8(16) . 7_466
O101 Cl1 O101 83.5(7) . 7_466
OC12 Cl1 O004 49.4(11) . 3_655
OC11 Cl1 O004 124.3(16) . 3_655
O101 Cl1 O004 140.8(10) . 3_655
O101 Cl1 O004 83.2(7) 7_466 3_655
OC12 Cl1 O020 46.6(10) . 2_565
OC11 Cl1 O020 130.0(17) . 2_565
O101 Cl1 O020 128.0(9) . 2_565
O101 Cl1 O020 79.4(6) 7_466 2_565
O004 Cl1 O020 85.1(7) 3_655 2_565
OC12 Cl1 O010 129.2(17) . 8_656
OC11 Cl1 O010 46.3(10) . 8_656
O101 Cl1 O010 79.5(6) . 8_656
O101 Cl1 O010 127.5(9) 7_466 8_656
O004 Cl1 O010 79.9(7) 3_655 8_656
O020 Cl1 O010 146.5(9) 2_565 8_656
OC12 Cl1 OC2 122.2(16) . 5_665
OC11 Cl1 OC2 51.9(11) . 5_665
O101 Cl1 OC2 87.9(7) . 5_665
O101 Cl1 OC2 143.7(10) 7_466 5_665
O004 Cl1 OC2 122.9(9) 3_655 5_665
O020 Cl1 OC2 78.4(6) 2_565 5_665
O010 Cl1 OC2 84.9(7) 8_656 5_665
OC12 Cl1 Cl2 122.2(16) . 5_665
OC11 Cl1 Cl2 51.9(11) . 5_665
O101 Cl1 Cl2 87.9(7) . 5_665
O101 Cl1 Cl2 143.7(10) 7_466 5_665
O004 Cl1 Cl2 122.9(9) 3_655 5_665
O020 Cl1 Cl2 78.4(6) 2_565 5_665
O010 Cl1 Cl2 84.9(7) 8_656 5_665
OC2 Cl1 Cl2 0.00(7) 5_665 5_665
OC12 Cl1 O102 35.0(9) . 7_466
OC11 Cl1 O102 155.0(17) . 7_466
O101 Cl1 O102 102.1(8) . 7_466
O101 Cl1 O102 18.6(2) 7_466 7_466
O004 Cl1 O102 68.4(6) 3_655 7_466
O020 Cl1 O102 68.1(6) 2_565 7_466
O010 Cl1 O102 130.8(9) 8_656 7_466
OC2 Cl1 O102 143.9(9) 5_665 7_466
Cl2 Cl1 O102 143.9(9) 5_665 7_466
OC12 Cl1 O102 154.5(17) . .
OC11 Cl1 O102 35.7(9) . .
O101 Cl1 O102 18.3(2) . .
O101 Cl1 O102 101.8(8) 7_466 .
O004 Cl1 O102 143.4(9) 3_655 .
O020 Cl1 O102 131.6(9) 2_565 .
O010 Cl1 O102 68.3(6) 8_656 .
OC2 Cl1 O102 73.0(6) 5_665 .
Cl2 Cl1 O102 73.0(6) 5_665 .
O102 Cl1 O102 120.4(8) 7_466 .
Cl1 OC11 O102 126.6(13) . .
Cl1 OC11 OC12 5.1(12) . .
O102 OC11 OC12 131.7(2) . .
Cl1 OC11 O010 112.1(13) . 8_656
O102 OC11 O010 96.3(2) . 8_656
OC12 OC11 O010 110.20(14) . 8_656
Cl1 OC11 O101 102.4(13) . .
O102 OC11 O101 24.5(2) . .
OC12 OC11 O101 107.44(19) . .
O010 OC11 O101 105.59(18) 8_656 .
Cl1 OC11 Cl2 106.5(13) . 5_665
O102 OC11 Cl2 100.3(2) . 5_665
OC12 OC11 Cl2 103.79(13) . 5_665
O010 OC11 Cl2 114.79(13) 8_656 5_665
O101 OC11 Cl2 114.84(18) . 5_665
Cl1 OC11 OC2 106.5(13) . 5_665
O102 OC11 OC2 100.3(2) . 5_665
OC12 OC11 OC2 103.79(13) . 5_665
O010 OC11 OC2 114.79(13) 8_656 5_665
O101 OC11 OC2 114.84(18) . 5_665
Cl2 OC11 OC2 0.00(8) 5_665 5_665
Cl1 OC12 O102 128.0(13) . 7_466
Cl1 OC12 OC11 5.2(13) . .
O102 OC12 OC11 133.1(2) 7_466 .
Cl1 OC12 O020 112.4(13) . 2_565
O102 OC12 O020 95.6(2) 7_466 2_565
OC11 OC12 O020 110.95(14) . 2_565
Cl1 OC12 O004 108.6(13) . 3_655
O102 OC12 O004 94.9(2) 7_466 3_655
OC11 OC12 O004 105.62(14) . 3_655
O020 OC12 O004 116.82(15) 2_565 3_655
Cl1 OC12 O101 103.8(13) . 7_466
O102 OC12 O101 24.5(2) 7_466 7_466
OC11 OC12 O101 108.96(18) . 7_466
O020 OC12 O101 104.98(18) 2_565 7_466
O004 OC12 O101 109.38(19) 3_655 7_466
O017 Cl2 O018 142.18(16) . .
O017 Cl2 OC11 107.94(10) . 2_665
O018 Cl2 OC11 95.69(10) . 2_665
O017 Cl2 OC11 107.94(10) . 5_665
O018 Cl2 OC11 95.69(10) . 5_665
OC11 Cl2 OC11 100.75(14) 2_665 5_665
O017 Cl2 Cl1 86.7(5) . 5_665
O018 Cl2 Cl1 111.6(5) . 5_665
OC11 Cl2 Cl1 112.0(5) 2_665 5_665
OC11 Cl2 Cl1 21.6(5) 5_665 5_665
O017 Cl2 Cl1 86.7(5) . 2_665
O018 Cl2 Cl1 111.6(5) . 2_665
OC11 Cl2 Cl1 21.6(5) 2_665 2_665
OC11 Cl2 Cl1 112.0(5) 5_665 2_665
Cl1 Cl2 Cl1 115.8(10) 5_665 2_665
O021 Cl3 O021 119.68(19) . 6
O021 Cl3 O005 102.41(11) . .
O021 Cl3 O005 102.41(11) 6 .
O021 Cl3 O006 108.58(11) . .
O021 Cl3 O006 108.58(11) 6 .
O005 Cl3 O006 115.33(17) . .
O101 Cl4 O101 105.16(12) 7_456 2_565
O101 Cl4 O101 118.5(3) 7_456 8_656
O101 Cl4 O101 105.16(12) 2_565 8_656
O101 Cl4 O101 105.16(12) 7_456 1_545
O101 Cl4 O101 118.5(3) 2_565 1_545
O101 Cl4 O101 105.15(12) 8_656 1_545
O101 OC4 O101 105.16(12) 7_456 2_565
O101 OC4 O101 118.5(3) 7_456 8_656
O101 OC4 O101 105.16(12) 2_565 8_656
O101 OC4 O101 105.16(12) 7_456 1_545
O101 OC4 O101 118.5(3) 2_565 1_545
O101 OC4 O101 105.15(12) 8_656 1_545
O009 O001 O015 118.42(16) . 2_665
O009 O001 O202 81.0(8) . 5_665
O015 O001 O202 96.9(7) 2_665 5_665
O009 O001 O021 120.06(16) . 7_566
O015 O001 O021 121.49(16) 2_665 7_566
O202 O001 O021 93.8(6) 5_665 7_566
O009 O001 O201 95.7(4) . 5_665
O015 O001 O201 87.5(3) 2_665 5_665
O202 O001 O201 15.0(7) 5_665 5_665
O021 O001 O201 88.9(3) 7_566 5_665
O008 O002 O008 110.68(6) 2_665 8_656
O008 O002 O008 110.69(6) 2_665 7_566
O008 O002 O008 107.07(12) 8_656 7_566
O008 O002 O008 107.07(12) 2_665 .
O008 O002 O008 110.69(6) 8_656 .
O008 O002 O008 110.69(6) 7_566 .
O011 O003 O007 105.43(13) 5_665 5_655
O011 O003 O007 105.43(13) 5_665 2_655
O007 O003 O007 104.52(18) 5_655 2_655
O011 O003 O004 118.91(19) 5_665 5_665
O007 O003 O004 110.73(12) 5_655 5_665
O007 O003 O004 110.72(12) 2_655 5_665
OC12 O004 OC12 112.23(19) 4_564 7_566
OC12 O004 O003 100.35(12) 4_564 5_665
OC12 O004 O003 100.35(12) 7_566 5_665
OC12 O004 O006 109.58(12) 4_564 5_665
OC12 O004 O006 109.57(12) 7_566 5_665
O003 O004 O006 124.26(19) 5_665 5_665
OC12 O004 Cl1 22.0(5) 4_564 4_564
OC12 O004 Cl1 123.5(5) 7_566 4_564
O003 O004 Cl1 113.4(5) 5_665 4_564
O006 O004 Cl1 87.6(5) 5_665 4_564
OC12 O004 Cl1 123.5(5) 4_564 7_566
OC12 O004 Cl1 22.0(5) 7_566 7_566
O003 O004 Cl1 113.4(5) 5_665 7_566
O006 O004 Cl1 87.6(5) 5_665 7_566
Cl1 O004 Cl1 125.9(10) 4_564 7_566
O009 O005 O009 97.85(18) 5_665 2_665
O009 O005 O011 107.72(13) 5_665 5_665
O009 O005 O011 107.72(13) 2_665 5_665
O009 O005 Cl3 108.39(13) 5_665 .
O009 O005 Cl3 108.39(13) 2_665 .
O011 O005 Cl3 123.70(18) 5_665 .
O010 O006 O010 117.40(19) 5_665 2_665
O010 O006 O004 106.13(12) 5_665 5_665
O010 O006 O004 106.13(12) 2_665 5_665
O010 O006 Cl3 104.78(12) 5_665 .
O010 O006 Cl3 104.78(12) 2_665 .
O004 O006 Cl3 118.27(18) 5_665 .
O016 O007 O020 106.49(13) . 8_656
O016 O007 O012 102.28(13) . 8_646
O020 O007 O012 113.38(14) 8_656 8_646
O016 O007 O003 110.19(14) . 5_655
O020 O007 O003 110.73(14) 8_656 5_655
O012 O007 O003 113.22(14) 8_646 5_655
O014 O008 O009 105.50(13) 7_566 2_665
O014 O008 O002 103.77(11) 7_566 .
O009 O008 O002 105.63(11) 2_665 .
O014 O008 O008 109.86(9) 7_566 6
O009 O008 O008 103.97(9) 2_665 6
O002 O008 O008 126.47(6) . 6
O014 O008 O202 70.0(5) 7_566 .
O009 O008 O202 65.7(4) 2_665 .
O002 O008 O202 166.2(3) . .
O008 O008 O202 67.2(2) 6 .
O001 O009 O014 128.06(16) . .
O001 O009 O005 98.11(15) . 5_665
O014 O009 O005 109.23(14) . 5_665
O001 O009 O008 97.57(13) . 2_665
O014 O009 O008 107.27(13) . 2_665
O005 O009 O008 116.96(14) 5_665 2_665
O001 O009 O202 50.9(4) . 5_665
O014 O009 O202 175.3(5) . 5_665
O005 O009 O202 75.3(4) 5_665 5_665
O008 O009 O202 69.2(5) 2_665 5_665
O013 O010 OC11 103.79(14) 7_566 7_566
O013 O010 O006 109.67(15) 7_566 5_665
OC11 O010 O006 107.05(14) 7_566 5_665
O013 O010 O020 103.40(13) 7_566 2_665
OC11 O010 O020 108.68(13) 7_566 2_665
O006 O010 O020 122.73(15) 5_665 2_665
O013 O010 Cl1 117.6(5) 7_566 7_566
OC11 O010 Cl1 21.5(5) 7_566 7_566
O006 O010 Cl1 86.4(5) 5_665 7_566
O020 O010 Cl1 117.4(5) 2_665 7_566
O003 O011 O015 106.45(13) 5_665 5_665
O003 O011 O015 106.44(13) 5_665 2_665
O015 O011 O015 99.22(18) 5_665 2_665
O003 O011 O005 119.53(19) 5_665 5_665
O015 O011 O005 111.57(13) 5_665 5_665
O015 O011 O005 111.57(13) 2_665 5_665
O012 O012 O015 104.57(14) 2_765 8_656
O012 O012 O022 106.48(12) 2_765 5_665
O015 O012 O022 128.81(16) 8_656 5_665
O012 O012 O007 113.61(14) 2_765 7_666
O015 O012 O007 102.09(13) 8_656 7_666
O022 O012 O007 101.40(14) 5_665 7_666
O018 O013 O010 111.14(15) 5_665 8_656
O018 O013 O016 105.11(15) 5_665 2_665
O010 O013 O016 110.95(14) 8_656 2_665
O018 O013 O021 109.65(15) 5_665 7_566
O010 O013 O021 109.26(14) 8_656 7_566
O016 O013 O021 110.68(14) 2_665 7_566
O018 O013 O201 67.0(2) 5_665 5_665
O010 O013 O201 174.5(3) 8_656 5_665
O016 O013 O201 65.4(3) 2_665 5_665
O021 O013 O201 76.1(2) 7_566 5_665
O019 O014 O009 132.51(17) 3_655 .
O019 O014 O008 96.20(15) 3_655 8_656
O009 O014 O008 110.91(13) . 8_656
O019 O014 O021 95.01(15) 3_655 2_665
O009 O014 O021 105.00(14) . 2_665
O008 O014 O021 117.53(14) 8_656 2_665
O019 O014 O202 48.9(4) 3_655 3_655
O009 O014 O202 177.4(6) . 3_655
O008 O014 O202 66.5(6) 8_656 3_655
O021 O014 O202 76.5(4) 2_665 3_655
O001 O015 O012 134.96(16) 2_665 7_566
O001 O015 O016 90.26(13) 2_665 .
O012 O015 O016 107.39(13) 7_566 .
O001 O015 O011 95.76(15) 2_665 5_665
O012 O015 O011 112.48(14) 7_566 5_665
O016 O015 O011 114.49(14) . 5_665
O007 O016 O016 107.54(9) . 6
O007 O016 O013 107.91(13) . 2_665
O016 O016 O013 109.17(9) 6 2_665
O007 O016 O015 112.00(13) . .
O016 O016 O015 105.63(9) 6 .
O013 O016 O015 114.36(14) 2_665 .
O007 O016 O201 172.4(2) . .
O016 O016 O201 67.36(12) 6 .
O013 O016 O201 69.7(2) 2_665 .
O015 O016 O201 75.3(3) . .
Cl2 O017 O022 128.18(19) . 5_665
Cl2 O017 O020 105.66(11) . 1_655
O022 O017 O020 100.27(12) 5_665 1_655
Cl2 O017 O020 105.66(11) . 6_655
O022 O017 O020 100.28(12) 5_665 6_655
O020 O017 O020 117.93(19) 1_655 6_655
O019 O018 O013 96.23(14) . 5_665
O019 O018 O013 96.23(14) . 2_665
O013 O018 O013 111.4(2) 5_665 2_665
O019 O018 Cl2 126.1(2) . .
O013 O018 Cl2 112.50(13) 5_665 .
O013 O018 Cl2 112.50(13) 2_665 .
O019 O018 O201 51.4(3) . .
O013 O018 O201 68.65(17) 5_665 .
O013 O018 O201 68.65(17) 2_665 .
Cl2 O018 O201 177.5(3) . .
O018 O019 O014 120.01(11) . 4_564
O018 O019 O014 120.01(11) . 7_566
O014 O019 O014 119.7(2) 4_564 7_566
O018 O019 O202 95.5(8) . .
O014 O019 O202 84.8(4) 4_564 .
O014 O019 O202 84.8(4) 7_566 .
O018 O019 O201 80.5(4) . .
O014 O019 O201 92.3(2) 4_564 .
O014 O019 O201 92.3(2) 7_566 .
O202 O019 O201 15.1(7) . .
O007 O020 OC12 101.38(13) 7_566 2_565
O007 O020 O010 111.12(14) 7_566 2_665
OC12 O020 O010 109.68(13) 2_565 2_665
O007 O020 O017 104.77(14) 7_566 1_455
OC12 O020 O017 109.00(14) 2_565 1_455
O010 O020 O017 119.33(15) 2_665 1_455
O007 O020 Cl1 113.3(5) 7_566 2_565
OC12 O020 Cl1 21.0(5) 2_565 2_565
O010 O020 Cl1 117.3(5) 2_665 2_565
O017 O020 Cl1 88.8(5) 1_455 2_565
Cl3 O021 O013 107.03(14) . 8_656
Cl3 O021 O014 112.94(15) . 2_665
O013 O021 O014 111.08(15) 8_656 2_665
Cl3 O021 O001 143.57(17) . 8_656
O013 O021 O001 90.30(14) 8_656 8_656
O014 O021 O001 88.80(14) 2_665 8_656
O012 O022 O012 137.0(2) 5_665 2_665
O012 O022 O017 111.50(11) 5_665 5_665
O012 O022 O017 111.50(11) 2_665 5_665
O102 O101 OC11 72.4(5) . .
O102 O101 OC12 70.8(5) . 8_666
OC11 O101 OC12 110.3(2) . 8_666
O102 O101 O102 37.7(5) . 6
OC11 O101 O102 92.8(2) . 6
OC12 O101 O102 91.9(2) 8_666 6
O102 O101 OC4 178.3(6) . 1_565
OC11 O101 OC4 109.4(2) . 1_565
OC12 O101 OC4 108.3(2) 8_666 1_565
O102 O101 OC4 141.5(3) 6 1_565
O102 O101 Cl4 178.3(6) . 1_565
OC11 O101 Cl4 109.4(2) . 1_565
OC12 O101 Cl4 108.3(2) 8_666 1_565
O102 O101 Cl4 141.5(3) 6 1_565
OC4 O101 Cl4 0.0 1_565 1_565
O102 O101 O101 58.4(5) . 6
OC11 O101 O101 104.11(16) . 6
OC12 O101 O101 103.73(15) 8_666 6
O102 O101 O101 20.7(2) 6 6
OC4 O101 O101 120.75(14) 1_565 6
Cl4 O101 O101 120.75(14) 1_565 6
O102 O101 Cl1 95.9(7) . .
OC11 O101 Cl1 23.8(5) . .
OC12 O101 Cl1 122.9(6) 8_666 .
O102 O101 Cl1 110.7(6) 6 .
OC4 O101 Cl1 85.8(5) 1_565 .
Cl4 O101 Cl1 85.8(5) 1_565 .
O101 O101 Cl1 115.6(5) 6 .
O102 O101 Cl1 93.4(7) . 8_666
OC11 O101 Cl1 122.2(6) . 8_666
OC12 O101 Cl1 22.9(5) 8_666 8_666
O102 O101 Cl1 109.3(6) 6 8_666
OC4 O101 Cl1 85.6(5) 1_565 8_666
Cl4 O101 Cl1 85.6(5) 1_565 8_666
O101 O101 Cl1 115.1(6) 6 8_666
Cl1 O101 Cl1 125.2(2) . 8_666
O101 O102 O102 121.6(5) . 6
O101 O102 OC12 84.7(5) . 8_666
O102 O102 OC12 118.70(19) 6 8_666
O101 O102 OC11 83.1(5) . .
O102 O102 OC11 118.80(19) 6 .
OC12 O102 OC11 118.6(3) 8_666 .
O101 O102 O101 100.9(6) . 6
O102 O102 O101 20.7(2) 6 6
OC12 O102 O101 121.0(3) 8_666 6
OC11 O102 O101 120.4(3) . 6
O101 O102 Cl1 68.0(7) . 8_666
O102 O102 Cl1 124.2(5) 6 8_666
OC12 O102 Cl1 17.0(5) 8_666 8_666
OC11 O102 Cl1 117.0(6) . 8_666
O101 O102 Cl1 119.4(6) 6 8_666
O101 O102 Cl1 65.7(7) . .
O102 O102 Cl1 124.2(5) 6 .
OC12 O102 Cl1 117.0(6) 8_666 .
OC11 O102 Cl1 17.7(5) . .
O101 O102 Cl1 118.5(6) 6 .
Cl1 O102 Cl1 110.0(5) 8_666 .
O202 O201 O019 82(3) . .
O202 O201 O001 76.4(11) . 5_665
O019 O201 O001 108.9(3) . 5_665
O202 O201 O001 76.4(11) . 2_665
O019 O201 O001 108.9(3) . 2_665
O001 O201 O001 129.1(6) 5_665 2_665
O202 O201 O016 147(2) . 6
O019 O201 O016 119.3(5) . 6
O001 O201 O016 73.4(3) 5_665 6
O001 O201 O016 114.2(5) 2_665 6
O202 O201 O016 147(2) . .
O019 O201 O016 119.3(5) . .
O001 O201 O016 114.2(5) 5_665 .
O001 O201 O016 73.4(3) 2_665 .
O016 O201 O016 45.3(2) 6 .
O202 O201 O018 130(3) . .
O019 O201 O018 48.2(3) . .
O001 O201 O018 115.2(3) 5_665 .
O001 O201 O018 115.2(3) 2_665 .
O016 O201 O018 75.1(4) 6 .
O016 O201 O018 75.1(4) . .
O202 O201 O013 135.1(15) . 5_665
O019 O201 O013 76.3(3) . 5_665
O001 O201 O013 74.19(19) 5_665 5_665
O001 O201 O013 148.0(6) 2_665 5_665
O016 O201 O013 44.9(2) 6 5_665
O016 O201 O013 76.6(4) . 5_665
O018 O201 O013 44.3(2) . 5_665
O202 O201 O013 135.1(15) . 2_665
O019 O201 O013 76.3(3) . 2_665
O001 O201 O013 148.0(6) 5_665 2_665
O001 O201 O013 74.19(19) 2_665 2_665
O016 O201 O013 76.6(4) 6 2_665
O016 O201 O013 44.9(2) . 2_665
O018 O201 O013 44.3(2) . 2_665
O013 O201 O013 76.7(4) 5_665 2_665
O201 O202 O001 88.7(13) . 5_665
O201 O202 O001 88.7(13) . 2_665
O001 O202 O001 136.6(12) 5_665 2_665
O201 O202 O019 83(3) . .
O001 O202 O019 111.3(6) 5_665 .
O001 O202 O019 111.3(6) 2_665 .
O201 O202 O009 135.7(18) . 5_665
O001 O202 O009 48.1(4) 5_665 5_665
O001 O202 O009 114.8(11) 2_665 5_665
O019 O202 O009 118.0(9) . 5_665
O201 O202 O009 135.7(18) . 2_665
O001 O202 O009 114.8(11) 5_665 2_665
O001 O202 O009 48.1(4) 2_665 2_665
O019 O202 O009 118.0(9) . 2_665
O009 O202 O009 71.6(7) 5_665 2_665
O201 O202 O008 149(2) . 6
O001 O202 O008 77.7(6) 5_665 6
O001 O202 O008 120.5(11) 2_665 6
O019 O202 O008 76.4(7) . 6
O009 O202 O008 45.1(4) 5_665 6
O009 O202 O008 75.4(8) 2_665 6
O201 O202 O008 149(2) . .
O001 O202 O008 120.5(11) 5_665 .
O001 O202 O008 77.7(6) 2_665 .
O019 O202 O008 76.4(7) . .
O009 O202 O008 75.4(8) 5_665 .
O009 O202 O008 45.1(4) 2_665 .
O008 O202 O008 45.6(5) 6 .
O201 O202 O014 106(2) . 4_564
O001 O202 O014 72.2(3) 5_665 4_564
O001 O202 O014 149.2(10) 2_665 4_564
O019 O202 O014 46.3(4) . 4_564
O009 O202 O014 73.8(5) 5_665 4_564
O009 O202 O014 117.1(10) 2_665 4_564
O008 O202 O014 43.5(3) 6 4_564
O008 O202 O014 76.2(7) . 4_564
O201 O202 O014 106(2) . 7_566
O001 O202 O014 149.2(10) 5_665 7_566
O001 O202 O014 72.2(3) 2_665 7_566
O019 O202 O014 46.3(4) . 7_566
O009 O202 O014 117.1(10) 5_665 7_566
O009 O202 O014 73.8(5) 2_665 7_566
O008 O202 O014 76.2(7) 6 7_566
O008 O202 O014 43.5(3) . 7_566
O014 O202 O014 77.7(6) 4_564 7_566

loop_
_geom_bond_atom_site_label_1
_geom_bond_atom_site_label_2
_geom_bond_distance
_geom_bond_site_symmetry_2
N1 C131 1.503(17) .
N1 C111 1.517(12) .
N1 C121 1.522(12) .
N1 C141 1.542(18) .
C111 C112 1.502(11) .
C112 C113 1.522(11) .
C113 C114 1.547(13) .
C121 C122 1.499(10) .
C122 C123 1.523(11) .
C123 C124 1.519(13) .
C131 C132 1.516(12) .
C132 C133 1.492(13) .
C133 C134 1.538(14) .
C141 C142 1.518(12) .
C142 C143 1.547(13) .
C143 C144 1.476(14) .
N2 C211 1.526(15) .
C211 C212 1.52(2) .
C212 C213 1.52(2) .
C213 C214 1.56(3) .
N3 C311 1.53(2) .
C311 C312 1.51(3) .
C312 C313 1.49(4) .
C313 C314 1.57(4) .
Cl1 OC12 1.37(3) .
Cl1 OC11 1.41(3) .
Cl1 O101 3.42(3) .
Cl1 O101 3.43(3) 7_466
Cl1 O004 3.48(3) 3_655
Cl1 O020 3.54(3) 2_565
Cl1 O010 3.56(3) 8_656
Cl1 OC2 3.68(3) 5_665
Cl1 Cl2 3.68(3) 5_665
Cl1 O102 3.70(3) 7_466
Cl1 O102 3.73(3) .
OC11 O102 2.715(8) .
OC11 OC12 2.773(5) .
OC11 O010 2.783(4) 8_656
OC11 O101 2.828(7) .
OC11 Cl2 3.024(4) 5_665
OC11 OC2 3.024(4) 5_665
OC12 O102 2.690(8) 7_466
OC12 O020 2.784(4) 2_565
OC12 O004 2.787(4) 3_655
OC12 O101 2.837(7) 7_466
Cl2 O017 2.845(5) .
Cl2 O018 2.938(5) .
Cl2 OC11 3.024(4) 2_665
Cl2 OC11 3.024(4) 5_665
Cl2 Cl1 3.68(3) 5_665
Cl2 Cl1 3.68(3) 2_665
Cl3 O021 2.802(4) .
Cl3 O021 2.802(4) 6
Cl3 O005 2.919(5) .
Cl3 O006 2.924(6) .
Cl4 O101 2.873(7) 7_456
Cl4 O101 2.873(7) 2_565
Cl4 O101 2.873(7) 8_656
Cl4 O101 2.873(7) 1_545
OC4 O101 2.873(7) 7_456
OC4 O101 2.873(7) 2_565
OC4 O101 2.873(7) 8_656
OC4 O101 2.873(7) 1_545
O001 O009 2.723(5) .
O001 O015 2.746(5) 2_665
O001 O202 2.839(12) 5_665
O001 O021 2.870(5) 7_566
O001 O201 2.920(8) 5_665
O002 O008 2.815(3) 2_665
O002 O008 2.815(3) 8_656
O002 O008 2.815(3) 7_566
O002 O008 2.815(3) .
O003 O011 2.775(6) 5_665
O003 O007 2.778(4) 5_655
O003 O007 2.778(4) 2_655
O003 O004 2.800(6) 5_665
O004 OC12 2.787(4) 4_564
O004 OC12 2.787(4) 7_566
O004 O003 2.800(6) 5_665
O004 O006 2.840(6) 5_665
O004 Cl1 3.48(3) 4_564
O004 Cl1 3.48(3) 7_566
O005 O009 2.805(4) 5_665
O005 O009 2.805(4) 2_665
O005 O011 2.820(6) 5_665
O006 O010 2.814(4) 5_665
O006 O010 2.814(4) 2_665
O006 O004 2.840(6) 5_665
O007 O016 2.741(4) .
O007 O020 2.756(4) 8_656
O007 O012 2.769(4) 8_646
O007 O003 2.778(4) 5_655
O008 O014 2.784(4) 7_566
O008 O009 2.809(4) 2_665
O008 O008 2.872(6) 6
O008 O202 3.71(4) .
O009 O014 2.760(4) .
O009 O005 2.804(4) 5_665
O009 O008 2.809(4) 2_665
O009 O202 3.61(3) 5_665
O010 O013 2.759(4) 7_566
O010 OC11 2.783(4) 7_566
O010 O006 2.814(4) 5_665
O010 O020 2.818(4) 2_665
O010 Cl1 3.56(3) 7_566
O011 O003 2.775(6) 5_665
O011 O015 2.781(4) 5_665
O011 O015 2.781(4) 2_665
O011 O005 2.820(6) 5_665
O012 O012 2.763(6) 2_765
O012 O015 2.765(4) 8_656
O012 O022 2.767(3) 5_665
O012 O007 2.769(4) 7_666
O013 O018 2.758(4) 5_665
O013 O010 2.759(4) 8_656
O013 O016 2.765(4) 2_665
O013 O021 2.805(4) 7_566
O013 O201 3.675(15) 5_665
O014 O019 2.754(4) 3_655
O014 O008 2.784(4) 8_656
O014 O021 2.823(4) 2_665
O014 O202 3.80(3) 3_655
O015 O001 2.746(5) 2_665
O015 O012 2.765(4) 7_566
O015 O016 2.771(4) .
O015 O011 2.780(4) 5_665
O016 O016 2.743(6) 6
O016 O013 2.765(4) 2_665
O016 O201 3.562(17) .
O017 O022 2.863(6) 5_665
O017 O020 2.889(4) 1_655
O017 O020 2.889(4) 6_655
O018 O019 2.744(7) .
O018 O013 2.758(4) 5_665
O018 O013 2.758(4) 2_665
O018 O201 3.632(17) .
O019 O014 2.754(4) 4_564
O019 O014 2.754(4) 7_566
O019 O202 2.87(3) .
O019 O201 2.878(15) .
O020 O007 2.756(4) 7_566
O020 OC12 2.784(4) 2_565
O020 O010 2.817(4) 2_665
O020 O017 2.889(4) 1_455
O020 Cl1 3.54(3) 2_565
O021 O013 2.805(4) 8_656
O021 O014 2.823(4) 2_665
O021 O001 2.870(5) 8_656
O022 O012 2.767(3) 5_665
O022 O012 2.767(3) 2_665
O022 O017 2.863(6) 5_665
O101 O102 1.181(10) .
O101 OC12 2.837(7) 8_666
O101 O102 2.846(11) 6
O101 OC4 2.873(7) 1_565
O101 Cl4 2.873(7) 1_565
O101 O101 3.280(14) 6
O101 Cl1 3.43(3) 8_666
O102 O102 2.043(17) 6
O102 OC12 2.690(8) 8_666
O102 O101 2.846(11) 6
O102 Cl1 3.70(3) 8_666
O201 O202 0.75(3) .
O201 O001 2.920(8) 5_665
O201 O001 2.920(8) 2_665
O201 O016 3.562(17) 6
O201 O013 3.675(15) 5_665
O201 O013 3.675(15) 2_665
O202 O001 2.839(12) 5_665
O202 O001 2.839(12) 2_665
O202 O009 3.61(3) 5_665
O202 O009 3.61(3) 2_665
O202 O008 3.71(4) 6
O202 O014 3.80(3) 4_564
O202 O014 3.80(3) 7_566
